data_4027878
loop_
_publ_author_name
'Houhua Li'
'Xiaoming Wang'
'Benke Hong'
'Xiaoguang Lei'

_publ_section_title
;
 Collective Synthesis of Lycopodium Alkaloids and Tautomer Locking
 Strategy for the Total Synthesis of (-)-Lycojapodine A
;
_journal_name_full 'Journal of Organic Chemistry'
_journal_page_first 800
_journal_page_last 821
_journal_paper_doi 10.1021/jo3017555
_journal_volume 78
_journal_year 2013
_chemical_absolute_configuration unk
_chemical_formula_moiety 'C22 H37 N O4'
_chemical_formula_sum 'C22 H37 N O4'
_chemical_formula_weight 379.53
_chemical_name_systematic
; 
 ? 
;
_space_group_IT_number 4
_symmetry_cell_setting monoclinic
_symmetry_space_group_name_Hall 'P 2yb'
_symmetry_space_group_name_H-M 'P 1 21 1'
_atom_sites_solution_hydrogens geom
_atom_sites_solution_primary direct
_atom_sites_solution_secondary difmap
_audit_creation_method SHELXL-97
_cell_angle_alpha 90.00
_cell_angle_beta 107.93(3)
_cell_angle_gamma 90.00
_cell_formula_units_Z 2
_cell_length_a 12.737(3)
_cell_length_b 6.8278(14)
_cell_length_c 13.272(3)
_cell_measurement_reflns_used 3925
_cell_measurement_temperature 173(2)
_cell_measurement_theta_max 27.4848
_cell_measurement_theta_min 1.6127
_cell_volume 1098.2(5)
_computing_cell_refinement 'CrystalClear (Rigaku Inc., 2008)'
_computing_data_collection 'CrystalClear (Rigaku Inc., 2008)'
_computing_data_reduction 'CrystalClear (Rigaku Inc., 2008)'
_computing_molecular_graphics
;
 Mercury: visualization and analysis of crystal structures, C. F. Macrae,
 P. R. Edgington, P. McCabe, E. Pidcock, G. P. Shields, R. Taylor,
 M. Towler and J. van de Streek, J. Appl. Cryst., 39, 453-457, 2006.
;
_computing_publication_material 'SHELX-97 (Sheldrick, 1997)'
_computing_structure_refinement 'SHELXL-97 (Sheldrick, 1997)'
_computing_structure_solution 'SHELXS-97 (Sheldrick, 1990)'
_diffrn_ambient_temperature 173(2)
_diffrn_detector_area_resol_mean 28.5714
_diffrn_measured_fraction_theta_full 0.999
_diffrn_measured_fraction_theta_max 0.999
_diffrn_measurement_device_type 'Saturn724+ CCD'
_diffrn_measurement_method '\w scans at fixed \c = 45\%'
_diffrn_radiation_monochromator graphite
_diffrn_radiation_source 'fine-focus sealed tube'
_diffrn_radiation_type MoK\a
_diffrn_radiation_wavelength 0.71073
_diffrn_reflns_av_R_equivalents 0.0504
_diffrn_reflns_av_sigmaI/netI 0.0311
_diffrn_reflns_limit_h_max 16
_diffrn_reflns_limit_h_min -16
_diffrn_reflns_limit_k_max 8
_diffrn_reflns_limit_k_min -8
_diffrn_reflns_limit_l_max 17
_diffrn_reflns_limit_l_min -16
_diffrn_reflns_number 14741
_diffrn_reflns_theta_full 27.48
_diffrn_reflns_theta_max 27.48
_diffrn_reflns_theta_min 1.61
_exptl_absorpt_coefficient_mu 0.078
_exptl_absorpt_correction_T_max 1.0000
_exptl_absorpt_correction_T_min 0.7691
_exptl_absorpt_correction_type multi-scan
_exptl_absorpt_process_details 'CrystalClear (Rigaku Inc., 2008)'
_exptl_crystal_colour Colorless
_exptl_crystal_density_diffrn 1.148
_exptl_crystal_description needle
_exptl_crystal_F_000 416
_exptl_crystal_size_max 0.47
_exptl_crystal_size_mid 0.11
_exptl_crystal_size_min 0.11
_refine_diff_density_max 0.366
_refine_diff_density_min -0.297
_refine_diff_density_rms 0.107
_refine_ls_abs_structure_details 'Flack H D (1983), Acta Cryst. A39, 876-881'
_refine_ls_abs_structure_Flack 1(2)
_refine_ls_extinction_method none
_refine_ls_goodness_of_fit_ref 1.328
_refine_ls_hydrogen_treatment constr
_refine_ls_matrix_type full
_refine_ls_number_parameters 278
_refine_ls_number_reflns 2738
_refine_ls_number_restraints 244
_refine_ls_restrained_S_all 1.309
_refine_ls_R_factor_all 0.0748
_refine_ls_R_factor_gt 0.0675
_refine_ls_shift/su_max 0.014
_refine_ls_shift/su_mean 0.001
_refine_ls_structure_factor_coef Fsqd
_refine_ls_weighting_details 'calc w=1/[\s^2^(Fo^2^)+(0.1054P)^2^+0.2168P] where P=(Fo^2^+2Fc^2^)/3'
_refine_ls_weighting_scheme calc
_refine_ls_wR_factor_gt 0.1934
_refine_ls_wR_factor_ref 0.2093
_reflns_number_gt 2653
_reflns_number_total 2738
_reflns_threshold_expression >2sigma(I)
_cod_data_source_file jo3017555_si_002.cif
_cod_data_source_block a
_cod_original_cell_volume 1098.2(4)
_cod_database_code 4027878

loop_
_symmetry_equiv_pos_as_xyz
'x, y, z'
'-x, y+1/2, -z'

loop_
_atom_site_label
_atom_site_type_symbol
_atom_site_fract_x
_atom_site_fract_y
_atom_site_fract_z
_atom_site_U_iso_or_equiv
_atom_site_adp_type
_atom_site_occupancy
_atom_site_symmetry_multiplicity
_atom_site_calc_flag
_atom_site_refinement_flags
_atom_site_disorder_assembly
_atom_site_disorder_group
O1 O 0.3601(2) 0.3714(4) 0.4066(2) 0.0372(6) Uani 1 1 d U . .
H1 H 0.3829 0.2732 0.4453 0.045 Uiso 1 1 d R . .
O2 O 0.3807(2) 0.1828(4) 0.5908(2) 0.0406(7) Uani 1 1 d U . .
O3 O 0.3119(3) 0.7116(6) 0.9319(3) 0.0546(9) Uani 1 1 d U . .
O4 O 0.2919(3) 0.3842(6) 0.9554(2) 0.0475(7) Uani 1 1 d U A .
N1 N 0.4066(3) 0.4811(5) 0.8701(2) 0.0338(7) Uani 1 1 d U . .
C1 C 0.2089(5) 0.9283(7) 0.2892(4) 0.0492(11) Uani 1 1 d U . .
H1A H 0.2520 0.9247 0.2395 0.074 Uiso 1 1 calc R . .
H1B H 0.2311 1.0423 0.3358 0.074 Uiso 1 1 calc R . .
H1C H 0.1302 0.9380 0.2496 0.074 Uiso 1 1 calc R . .
C2 C 0.2297(3) 0.7416(6) 0.3555(3) 0.0363(8) Uani 1 1 d U . .
H2A H 0.2057 0.6275 0.3066 0.044 Uiso 1 1 calc R . .
C3 C 0.3524(3) 0.7168(6) 0.4155(3) 0.0358(8) Uani 1 1 d U . .
H3A H 0.3945 0.7150 0.3641 0.043 Uiso 1 1 calc R . .
H3B H 0.3779 0.8308 0.4628 0.043 Uiso 1 1 calc R . .
C4 C 0.3767(3) 0.5300(6) 0.4812(3) 0.0316(7) Uani 1 1 d U . .
H4A H 0.4563 0.5315 0.5247 0.038 Uiso 1 1 calc R . .
C5 C 0.3059(3) 0.5111(5) 0.5574(3) 0.0277(7) Uani 1 1 d U . .
C6 C 0.1804(3) 0.5460(6) 0.4995(3) 0.0310(7) Uani 1 1 d U . .
H6A H 0.1428 0.5618 0.5550 0.037 Uiso 1 1 calc R . .
C7 C 0.1640(3) 0.7386(6) 0.4347(3) 0.0343(8) Uani 1 1 d U . .
H7A H 0.0847 0.7551 0.3958 0.041 Uiso 1 1 calc R . .
H7B H 0.1873 0.8506 0.4839 0.041 Uiso 1 1 calc R . .
C8 C 0.1251(3) 0.3710(6) 0.4280(3) 0.0350(8) Uani 1 1 d U . .
H8A H 0.1586 0.3575 0.3702 0.042 Uiso 1 1 calc R . .
H8B H 0.1410 0.2493 0.4706 0.042 Uiso 1 1 calc R . .
C9 C 0.0027(3) 0.3916(8) 0.3804(3) 0.0429(9) Uani 1 1 d U . .
H9A H -0.0392 0.4185 0.4269 0.051 Uiso 1 1 calc R . .
C10 C -0.0506(4) 0.3753(9) 0.2797(4) 0.0614(13) Uani 1 1 d U . .
H10A H -0.0114 0.3485 0.2308 0.074 Uiso 1 1 calc R . .
H10B H -0.1285 0.3903 0.2552 0.074 Uiso 1 1 calc R . .
C11 C 0.3214(3) 0.3089(6) 0.6101(3) 0.0297(7) Uani 1 1 d U . .
C12 C 0.2613(3) 0.2611(6) 0.6901(3) 0.0358(8) Uani 1 1 d U . .
H12A H 0.1960 0.1797 0.6551 0.043 Uiso 1 1 calc R . .
H12B H 0.2347 0.3846 0.7128 0.043 Uiso 1 1 calc R . .
C13 C 0.3329(4) 0.1530(6) 0.7881(3) 0.0415(9) Uani 1 1 d U . .
H13A H 0.3621 0.0325 0.7648 0.050 Uiso 1 1 calc R . .
H13B H 0.2858 0.1124 0.8313 0.050 Uiso 1 1 calc R . .
C14 C 0.4302(4) 0.2718(7) 0.8580(3) 0.0408(9) Uani 1 1 d U . .
H14A H 0.4549 0.2110 0.9292 0.049 Uiso 1 1 calc R . .
H14B H 0.4920 0.2627 0.8278 0.049 Uiso 1 1 calc R . .
C15 C 0.4756(3) 0.6276(7) 0.8401(3) 0.0391(9) Uani 1 1 d U . .
H15A H 0.5535 0.6053 0.8824 0.047 Uiso 1 1 calc R . .
H15B H 0.4543 0.7592 0.8583 0.047 Uiso 1 1 calc R . .
C16 C 0.4668(3) 0.6245(7) 0.7228(3) 0.0362(8) Uani 1 1 d U . .
H16A H 0.4922 0.4955 0.7053 0.043 Uiso 1 1 calc R . .
H16B H 0.5166 0.7256 0.7094 0.043 Uiso 1 1 calc R . .
C17 C 0.3481(3) 0.6623(6) 0.6488(3) 0.0316(8) Uani 1 1 d U . .
H17A H 0.3454 0.7945 0.6175 0.038 Uiso 1 1 calc R . .
H17B H 0.2971 0.6619 0.6920 0.038 Uiso 1 1 calc R . .
C18 C 0.3347(3) 0.5419(7) 0.9205(3) 0.0382(8) Uani 1 1 d U . .
C19 C 0.2043(4) 0.4020(10) 1.0049(4) 0.0577(12) Uani 1 1 d DU . .
C20 C 0.1741(18) 0.1879(17) 1.0119(14) 0.066(4) Uani 0.52(2) 1 d PDU A 1
H20A H 0.1446 0.1336 0.9403 0.100 Uiso 0.52(2) 1 calc PR A 1
H20B H 0.1182 0.1779 1.0485 0.100 Uiso 0.52(2) 1 calc PR A 1
H20C H 0.2400 0.1144 1.0513 0.100 Uiso 0.52(2) 1 calc PR A 1
C21 C 0.2656(12) 0.486(2) 1.1153(8) 0.073(4) Uani 0.52(2) 1 d PDU A 1
H21A H 0.3315 0.4074 1.1483 0.109 Uiso 0.52(2) 1 calc PR A 1
H21B H 0.2168 0.4828 1.1598 0.109 Uiso 0.52(2) 1 calc PR A 1
H21C H 0.2873 0.6218 1.1080 0.109 Uiso 0.52(2) 1 calc PR A 1
C22 C 0.1088(11) 0.537(3) 0.9486(16) 0.085(4) Uani 0.52(2) 1 d PDU A 1
H22A H 0.1194 0.6649 0.9838 0.127 Uiso 0.52(2) 1 calc PR A 1
H22B H 0.0393 0.4793 0.9514 0.127 Uiso 0.52(2) 1 calc PR A 1
H22C H 0.1064 0.5532 0.8746 0.127 Uiso 0.52(2) 1 calc PR A 1
C20' C 0.1899(19) 0.200(2) 1.0456(16) 0.068(4) Uani 0.48(2) 1 d PDU A 2
H20D H 0.1906 0.1020 0.9918 0.102 Uiso 0.48(2) 1 calc PR A 2
H20E H 0.1193 0.1936 1.0607 0.102 Uiso 0.48(2) 1 calc PR A 2
H20F H 0.2503 0.1734 1.1105 0.102 Uiso 0.48(2) 1 calc PR A 2
C21' C 0.2190(19) 0.556(3) 1.0913(14) 0.088(5) Uani 0.48(2) 1 d PDU A 2
H21D H 0.2971 0.5632 1.1334 0.133 Uiso 0.48(2) 1 calc PR A 2
H21E H 0.1750 0.5194 1.1373 0.133 Uiso 0.48(2) 1 calc PR A 2
H21F H 0.1946 0.6834 1.0589 0.133 Uiso 0.48(2) 1 calc PR A 2
C22' C 0.1025(9) 0.444(3) 0.9089(10) 0.062(3) Uani 0.48(2) 1 d PDU A 2
H22D H 0.1058 0.5791 0.8852 0.092 Uiso 0.48(2) 1 calc PR A 2
H22E H 0.0354 0.4260 0.9292 0.092 Uiso 0.48(2) 1 calc PR A 2
H22F H 0.1016 0.3535 0.8513 0.092 Uiso 0.48(2) 1 calc PR A 2

loop_
_atom_site_aniso_label
_atom_site_aniso_U_11
_atom_site_aniso_U_22
_atom_site_aniso_U_33
_atom_site_aniso_U_23
_atom_site_aniso_U_13
_atom_site_aniso_U_12
O1 0.0461(14) 0.0329(14) 0.0349(13) -0.0066(13) 0.0159(11) 0.0027(13)
O2 0.0467(15) 0.0312(14) 0.0442(15) 0.0046(12) 0.0143(12) 0.0074(13)
O3 0.063(2) 0.0454(19) 0.061(2) 0.0002(16) 0.0276(17) 0.0083(17)
O4 0.0484(16) 0.0534(18) 0.0452(15) 0.0041(16) 0.0211(13) -0.0002(16)
N1 0.0376(15) 0.0348(16) 0.0282(14) 0.0005(12) 0.0088(12) -0.0035(13)
C1 0.069(3) 0.036(2) 0.041(2) 0.0053(18) 0.014(2) 0.005(2)
C2 0.0442(19) 0.0303(18) 0.0334(17) -0.0031(15) 0.0105(15) -0.0009(16)
C3 0.045(2) 0.0341(19) 0.0328(18) -0.0024(16) 0.0187(15) -0.0047(17)
C4 0.0314(16) 0.0326(18) 0.0315(16) -0.0016(15) 0.0106(13) -0.0018(15)
C5 0.0292(15) 0.0258(16) 0.0288(15) 0.0006(13) 0.0100(12) 0.0011(13)
C6 0.0310(16) 0.0278(16) 0.0349(17) -0.0030(15) 0.0113(13) -0.0009(14)
C7 0.0378(18) 0.0282(17) 0.0342(17) -0.0021(15) 0.0070(14) 0.0030(15)
C8 0.0316(16) 0.0304(17) 0.0401(18) -0.0035(17) 0.0068(14) -0.0001(16)
C9 0.0316(17) 0.048(2) 0.049(2) -0.008(2) 0.0115(16) -0.0044(19)
C10 0.038(2) 0.064(3) 0.066(3) -0.013(3) -0.007(2) 0.006(2)
C11 0.0266(15) 0.0300(17) 0.0292(16) -0.0022(13) 0.0038(13) -0.0029(13)
C12 0.0377(18) 0.0320(19) 0.0362(18) -0.0006(15) 0.0090(15) -0.0065(15)
C13 0.058(2) 0.0286(19) 0.0356(19) 0.0024(15) 0.0104(17) -0.0047(17)
C14 0.048(2) 0.039(2) 0.0353(19) 0.0051(17) 0.0117(16) 0.0042(18)
C15 0.0410(19) 0.040(2) 0.0316(18) -0.0023(16) 0.0040(15) -0.0072(17)
C16 0.0356(18) 0.0394(19) 0.0320(17) -0.0055(16) 0.0081(14) -0.0092(16)
C17 0.0346(17) 0.0289(18) 0.0311(17) 0.0004(14) 0.0099(14) -0.0014(14)
C18 0.0406(19) 0.045(2) 0.0242(16) 0.0017(16) 0.0033(14) -0.0016(18)
C19 0.049(2) 0.077(3) 0.053(2) 0.019(3) 0.0240(19) 0.010(3)
C20 0.069(7) 0.091(7) 0.050(7) 0.023(5) 0.034(6) -0.011(5)
C21 0.093(7) 0.085(7) 0.054(5) -0.002(5) 0.044(5) 0.026(6)
C22 0.064(6) 0.090(7) 0.099(7) 0.022(7) 0.022(5) 0.009(6)
C20' 0.064(6) 0.088(7) 0.057(8) 0.029(6) 0.026(6) -0.001(5)
C21' 0.092(8) 0.101(8) 0.083(7) -0.002(6) 0.044(6) 0.008(7)
C22' 0.047(5) 0.071(7) 0.067(6) 0.016(5) 0.018(4) 0.009(5)

loop_
_atom_type_symbol
_atom_type_description
_atom_type_scat_dispersion_real
_atom_type_scat_dispersion_imag
_atom_type_scat_source
C C 0.0033 0.0016 'International Tables Vol C Tables 4.2.6.8 and 6.1.1.4'
H H 0.0000 0.0000 'International Tables Vol C Tables 4.2.6.8 and 6.1.1.4'
N N 0.0061 0.0033 'International Tables Vol C Tables 4.2.6.8 and 6.1.1.4'
O O 0.0106 0.0060 'International Tables Vol C Tables 4.2.6.8 and 6.1.1.4'

loop_
_geom_angle_atom_site_label_1
_geom_angle_atom_site_label_2
_geom_angle_atom_site_label_3
_geom_angle
C4 O1 H1 103.3
C18 O4 C19 122.1(4)
C18 N1 C15 118.6(4)
C18 N1 C14 122.7(4)
C15 N1 C14 118.2(3)
C2 C1 H1A 109.5
C2 C1 H1B 109.5
H1A C1 H1B 109.5
C2 C1 H1C 109.5
H1A C1 H1C 109.5
H1B C1 H1C 109.5
C1 C2 C3 111.2(4)
C1 C2 C7 111.9(3)
C3 C2 C7 109.1(3)
C1 C2 H2A 108.2
C3 C2 H2A 108.2
C7 C2 H2A 108.2
C4 C3 C2 112.7(3)
C4 C3 H3A 109.0
C2 C3 H3A 109.0
C4 C3 H3B 109.0
C2 C3 H3B 109.0
H3A C3 H3B 107.8
O1 C4 C3 106.0(3)
O1 C4 C5 113.1(3)
C3 C4 C5 112.7(3)
O1 C4 H4A 108.3
C3 C4 H4A 108.3
C5 C4 H4A 108.3
C11 C5 C4 110.6(3)
C11 C5 C17 106.1(3)
C4 C5 C17 108.7(3)
C11 C5 C6 109.3(3)
C4 C5 C6 112.2(3)
C17 C5 C6 109.8(3)
C7 C6 C8 110.8(3)
C7 C6 C5 110.2(3)
C8 C6 C5 112.7(3)
C7 C6 H6A 107.6
C8 C6 H6A 107.6
C5 C6 H6A 107.6
C2 C7 C6 112.5(3)
C2 C7 H7A 109.1
C6 C7 H7A 109.1
C2 C7 H7B 109.1
C6 C7 H7B 109.1
H7A C7 H7B 107.8
C9 C8 C6 113.7(3)
C9 C8 H8A 108.8
C6 C8 H8A 108.8
C9 C8 H8B 108.8
C6 C8 H8B 108.8
H8A C8 H8B 107.7
C10 C9 C8 124.7(4)
C10 C9 H9A 117.6
C8 C9 H9A 117.6
C9 C10 H10A 120.0
C9 C10 H10B 120.0
H10A C10 H10B 120.0
O2 C11 C12 118.1(3)
O2 C11 C5 122.7(3)
C12 C11 C5 119.2(3)
C11 C12 C13 113.6(3)
C11 C12 H12A 108.8
C13 C12 H12A 108.8
C11 C12 H12B 108.8
C13 C12 H12B 108.8
H12A C12 H12B 107.7
C12 C13 C14 114.8(3)
C12 C13 H13A 108.6
C14 C13 H13A 108.6
C12 C13 H13B 108.6
C14 C13 H13B 108.6
H13A C13 H13B 107.5
N1 C14 C13 115.1(4)
N1 C14 H14A 108.5
C13 C14 H14A 108.5
N1 C14 H14B 108.5
C13 C14 H14B 108.5
H14A C14 H14B 107.5
N1 C15 C16 113.9(3)
N1 C15 H15A 108.8
C16 C15 H15A 108.8
N1 C15 H15B 108.8
C16 C15 H15B 108.8
H15A C15 H15B 107.7
C15 C16 C17 113.3(3)
C15 C16 H16A 108.9
C17 C16 H16A 108.9
C15 C16 H16B 108.9
C17 C16 H16B 108.9
H16A C16 H16B 107.7
C16 C17 C5 114.8(3)
C16 C17 H17A 108.6
C5 C17 H17A 108.6
C16 C17 H17B 108.6
C5 C17 H17B 108.6
H17A C17 H17B 107.5
O3 C18 O4 125.5(4)
O3 C18 N1 125.2(4)
O4 C18 N1 109.3(4)
O4 C19 C20' 106.1(10)
O4 C19 C20 100.9(9)
C20' C19 C20 16.6(9)
O4 C19 C21' 117.4(9)
C20' C19 C21' 111.1(11)
C20 C19 C21' 126.2(10)
O4 C19 C22 115.7(7)
C20' C19 C22 124.0(12)
C20 C19 C22 115.5(12)
C21' C19 C22 81.2(11)
O4 C19 C22' 102.1(6)
C20' C19 C22' 107.5(10)
C20 C19 C22' 93.7(10)
C21' C19 C22' 111.9(11)
C22 C19 C22' 30.8(8)
O4 C19 C21 103.0(6)
C20' C19 C21 94.7(10)
C20 C19 C21 111.3(9)
C21' C19 C21 28.3(8)
C22 C19 C21 109.5(10)
C22' C19 C21 140.1(9)
C19 C20 H20A 109.5
C19 C20 H20B 109.5
C19 C20 H20C 109.5
C19 C21 H21A 109.5
C19 C21 H21B 109.5
C19 C21 H21C 109.5
C19 C22 H22A 109.5
C19 C22 H22B 109.5
C19 C22 H22C 109.5
C19 C20' H20D 109.5
C19 C20' H20E 109.5
H20D C20' H20E 109.5
C19 C20' H20F 109.5
H20D C20' H20F 109.5
H20E C20' H20F 109.5
C19 C21' H21D 109.5
C19 C21' H21E 109.5
H21D C21' H21E 109.5
C19 C21' H21F 109.5
H21D C21' H21F 109.5
H21E C21' H21F 109.5
C19 C22' H22D 109.5
C19 C22' H22E 109.5
H22D C22' H22E 109.5
C19 C22' H22F 109.5
H22D C22' H22F 109.5
H22E C22' H22F 109.5

loop_
_geom_bond_atom_site_label_1
_geom_bond_atom_site_label_2
_geom_bond_distance
O1 C4 1.438(5)
O1 H1 0.8400
O2 C11 1.223(5)
O3 C18 1.215(6)
O4 C18 1.351(6)
O4 C19 1.463(5)
N1 C18 1.356(5)
N1 C15 1.465(5)
N1 C14 1.479(6)
C1 C2 1.526(6)
C1 H1A 0.9800
C1 H1B 0.9800
C1 H1C 0.9800
C2 C3 1.529(6)
C2 C7 1.531(5)
C2 H2A 1.0000
C3 C4 1.522(6)
C3 H3A 0.9900
C3 H3B 0.9900
C4 C5 1.555(5)
C4 H4A 1.0000
C5 C11 1.532(5)
C5 C17 1.557(5)
C5 C6 1.564(5)
C6 C7 1.550(5)
C6 C8 1.553(5)
C6 H6A 1.0000
C7 H7A 0.9900
C7 H7B 0.9900
C8 C9 1.499(5)
C8 H8A 0.9900
C8 H8B 0.9900
C9 C10 1.304(7)
C9 H9A 0.9500
C10 H10A 0.9500
C10 H10B 0.9500
C11 C12 1.523(5)
C12 C13 1.529(5)
C12 H12A 0.9900
C12 H12B 0.9900
C13 C14 1.532(6)
C13 H13A 0.9900
C13 H13B 0.9900
C14 H14A 0.9900
C14 H14B 0.9900
C15 C16 1.526(5)
C15 H15A 0.9900
C15 H15B 0.9900
C16 C17 1.550(5)
C16 H16A 0.9900
C16 H16B 0.9900
C17 H17A 0.9900
C17 H17B 0.9900
C19 C20' 1.514(12)
C19 C20 1.522(12)
C19 C21' 1.523(13)
C19 C22 1.525(11)
C19 C22' 1.539(10)
C19 C21 1.544(12)
C20 H20A 0.9800
C20 H20B 0.9800
C20 H20C 0.9800
C21 H21A 0.9800
C21 H21B 0.9800
C21 H21C 0.9800
C22 H22A 0.9800
C22 H22B 0.9800
C22 H22C 0.9800
C20' H20D 0.9800
C20' H20E 0.9800
C20' H20F 0.9800
C21' H21D 0.9800
C21' H21E 0.9800
C21' H21F 0.9800
C22' H22D 0.9800
C22' H22E 0.9800
C22' H22F 0.9800

loop_
_geom_hbond_atom_site_label_D
_geom_hbond_atom_site_label_H
_geom_hbond_atom_site_label_A
_geom_hbond_distance_DH
_geom_hbond_distance_HA
_geom_hbond_distance_DA
_geom_hbond_angle_DHA
O1 H1 O2 0.84 2.04 2.703(4) 135.9

loop_
_geom_torsion_atom_site_label_1
_geom_torsion_atom_site_label_2
_geom_torsion_atom_site_label_3
_geom_torsion_atom_site_label_4
_geom_torsion
C1 C2 C3 C4 -179.0(3)
C7 C2 C3 C4 57.1(4)
C2 C3 C4 O1 70.8(4)
C2 C3 C4 C5 -53.5(4)
O1 C4 C5 C11 51.8(4)
C3 C4 C5 C11 172.1(3)
O1 C4 C5 C17 167.9(3)
C3 C4 C5 C17 -71.8(4)
O1 C4 C5 C6 -70.5(4)
C3 C4 C5 C6 49.8(4)
C11 C5 C6 C7 -173.3(3)
C4 C5 C6 C7 -50.3(4)
C17 C5 C6 C7 70.7(4)
C11 C5 C6 C8 -49.0(4)
C4 C5 C6 C8 74.1(4)
C17 C5 C6 C8 -164.9(3)
C1 C2 C7 C6 177.6(3)
C3 C2 C7 C6 -59.0(4)
C8 C6 C7 C2 -69.4(4)
C5 C6 C7 C2 56.1(4)
C7 C6 C8 C9 -62.0(4)
C5 C6 C8 C9 174.1(3)
C6 C8 C9 C10 127.4(6)
C4 C5 C11 O2 -1.2(5)
C17 C5 C11 O2 -119.0(4)
C6 C5 C11 O2 122.7(4)
C4 C5 C11 C12 178.5(3)
C17 C5 C11 C12 60.8(4)
C6 C5 C11 C12 -57.5(4)
O2 C11 C12 C13 42.6(5)
C5 C11 C12 C13 -137.2(3)
C11 C12 C13 C14 65.6(5)
C18 N1 C14 C13 66.0(5)
C15 N1 C14 C13 -123.2(4)
C12 C13 C14 N1 38.8(5)
C18 N1 C15 C16 -125.5(4)
C14 N1 C15 C16 63.4(5)
N1 C15 C16 C17 59.6(5)
C15 C16 C17 C5 -130.1(4)
C11 C5 C17 C16 53.5(4)
C4 C5 C17 C16 -65.5(4)
C6 C5 C17 C16 171.5(3)
C19 O4 C18 O3 5.1(6)
C19 O4 C18 N1 -174.5(3)
C15 N1 C18 O3 9.8(6)
C14 N1 C18 O3 -179.5(4)
C15 N1 C18 O4 -170.6(3)
C14 N1 C18 O4 0.1(5)
C18 O4 C19 C20' -172.7(9)
C18 O4 C19 C20 171.0(8)
C18 O4 C19 C21' -47.9(12)
C18 O4 C19 C22 45.6(12)
C18 O4 C19 C22' 74.8(9)
C18 O4 C19 C21 -73.9(8)
